data_7050113
loop_
_publ_author_name
'Zhao, Bang-Tun'
'Blesa, Mar\'ia-Jes\'us'
'Mercier, Nicolas'
'Le Derf, Franck'
'Sall\'e, Marc'

_publ_section_title
;
 A calixarene--amide--tetrathiafulvalene assembly for the
 electrochemical detection of anions
;
_journal_issue 9
_journal_name_full 'New Journal of Chemistry'
_journal_page_first 1164
_journal_paper_doi 10.1039/b504339e
_journal_volume 29
_journal_year 2005
_chemical_formula_moiety 'C71 H86 C12 N2 O7 S16'
_chemical_formula_sum 'C71 H86 Cl2 N2 O7 S16'
_chemical_formula_weight 1663.28
_space_group_IT_number 14
_symmetry_cell_setting monoclinic
_symmetry_space_group_name_Hall '-P 2ybc'
_symmetry_space_group_name_H-M 'P 1 21/c 1'
_audit_creation_date 2005-05-27T13:16:13-00:00
_audit_creation_method 'WinGX routine CIF_UPDATE'
_cell_angle_alpha 90
_cell_angle_beta 108.952(14)
_cell_angle_gamma 90
_cell_formula_units_Z 4
_cell_length_a 23.106(3)
_cell_length_b 12.3869(12)
_cell_length_c 31.118(4)
_cell_measurement_reflns_used 0
_cell_measurement_temperature 103(2)
_cell_measurement_theta_max 0
_cell_measurement_theta_min 0
_cell_volume 8423.5(19)
_computing_molecular_graphics 'Ortep-3 for Windows (Farrugia, 1997)'
_computing_publication_material 'WinGX publication routines (Farrugia, 1999)'
_computing_structure_refinement 'SHELXL-97 (Sheldrick, 1997)'
_computing_structure_solution 'SHELXS-97 (Sheldrick, 1997)'
_diffrn_measured_fraction_theta_full 0.702
_diffrn_measured_fraction_theta_max 0.702
_diffrn_radiation_probe x-ray
_diffrn_radiation_type MoK\a
_diffrn_radiation_wavelength 0.71073
_diffrn_reflns_av_R_equivalents 0.0836
_diffrn_reflns_limit_h_max 23
_diffrn_reflns_limit_h_min -23
_diffrn_reflns_limit_k_max 12
_diffrn_reflns_limit_k_min -12
_diffrn_reflns_limit_l_max 31
_diffrn_reflns_limit_l_min -23
_diffrn_reflns_number 15875
_diffrn_reflns_theta_full 21
_diffrn_reflns_theta_max 21
_diffrn_reflns_theta_min 1.78
_exptl_absorpt_coefficient_mu 0.523
_exptl_absorpt_correction_type none
_exptl_crystal_colour orange
_exptl_crystal_density_diffrn 1.312
_exptl_crystal_density_method 'not measured'
_exptl_crystal_description prism
_exptl_crystal_F_000 3488
_exptl_crystal_size_max 0.8
_exptl_crystal_size_mid 0.3
_exptl_crystal_size_min 0.1
_refine_diff_density_max 1.56
_refine_diff_density_min -0.954
_refine_diff_density_rms 0.171
_refine_ls_extinction_coef 0.0030(5)
_refine_ls_extinction_expression Fc^*^=kFc[1+0.001xFc^2^\l^3^/sin(2\q)]^-1/4^
_refine_ls_extinction_method SHELXL
_refine_ls_goodness_of_fit_ref 1.09
_refine_ls_hydrogen_treatment constr
_refine_ls_matrix_type full
_refine_ls_number_parameters 474
_refine_ls_number_reflns 6357
_refine_ls_number_restraints 0
_refine_ls_restrained_S_all 1.09
_refine_ls_R_factor_all 0.2719
_refine_ls_R_factor_gt 0.2311
_refine_ls_shift/su_max 0.007
_refine_ls_shift/su_mean 0.001
_refine_ls_structure_factor_coef Fsqd
_refine_ls_weighting_details 'calc w=1/[\s^2^(Fo^2^)+(0.0611P)^2^+724.3876P] where P=(Fo^2^+2Fc^2^)/3'
_refine_ls_weighting_scheme calc
_refine_ls_wR_factor_gt 0.4728
_refine_ls_wR_factor_ref 0.4906
_reflns_number_gt 4207
_reflns_number_total 6357
_reflns_threshold_expression >2sigma(I)
_cod_data_source_file b504339e.txt
_cod_data_source_block nm10a
_cod_depositor_comments
;
The following automatic conversions were performed:

'_refine_ls_hydrogen_treatment' value 'constrained' was replaced with
the value 'constr' as specified in the replacement file
'src/cod-tools/trunk/data/replacement-values/replacement_values.lst'.

Automatic conversion script
Id: cif_fix_values 5376 2017-05-30 11:51:03Z andrius 
;
_cod_original_cell_volume 8423.7(17)
_cod_original_sg_symbol_H-M 'P 21/c'
_cod_database_code 7050113

loop_
_symmetry_equiv_pos_as_xyz
'x, y, z'
'-x, y+1/2, -z+1/2'
'-x, -y, -z'
'x, -y-1/2, z-1/2'

loop_
_atom_site_label
_atom_site_type_symbol
_atom_site_fract_x
_atom_site_fract_y
_atom_site_fract_z
_atom_site_U_iso_or_equiv
_atom_site_adp_type
_atom_site_occupancy
_atom_site_calc_flag
_atom_site_refinement_flags
_atom_site_disorder_group
_atom_site_disorder_assembly
C5 C 0.169(2) 0.111(4) 0.2708(17) 0.091(15) Uiso 1 d . . .
C6 C 0.1317(16) 0.142(3) 0.2371(15) 0.064(11) Uiso 1 d . . .
C44 C 0.4585(18) -0.605(4) 0.1680(16) 0.093(15) Uiso 1 d . . .
H44A H 0.4677 -0.5292 0.1772 0.139 Uiso 1 calc R . .
H44B H 0.4966 -0.6461 0.1761 0.139 Uiso 1 calc R . .
H44C H 0.4316 -0.635 0.1836 0.139 Uiso 1 calc R . .
C46 C 0.342(2) -0.528(4) 0.3374(18) 0.123(19) Uiso 1 d . . .
H46A H 0.3021 -0.5094 0.3406 0.184 Uiso 1 calc R . .
H46B H 0.3719 -0.5392 0.3675 0.184 Uiso 1 calc R . .
H46C H 0.3376 -0.5937 0.3193 0.184 Uiso 1 calc R . .
C47 C 0.372(2) -0.340(4) 0.3422(18) 0.121(19) Uiso 1 d . . .
H47A H 0.3347 -0.3252 0.35 0.181 Uiso 1 calc R . .
H47B H 0.3805 -0.2787 0.3255 0.181 Uiso 1 calc R . .
H47C H 0.4063 -0.3515 0.3701 0.181 Uiso 1 calc R . .
C48 C 0.419(2) -0.453(5) 0.3069(19) 0.14(2) Uiso 1 d . . .
H48A H 0.4149 -0.5111 0.2846 0.208 Uiso 1 calc R . .
H48B H 0.4499 -0.4737 0.3357 0.208 Uiso 1 calc R . .
H48C H 0.4316 -0.3865 0.2956 0.208 Uiso 1 calc R . .
C50 C 0.3901(16) 0.053(3) 0.2935(14) 0.075(12) Uiso 1 d . . .
H50A H 0.3552 0.0705 0.3036 0.112 Uiso 1 calc R . .
H50B H 0.4258 0.0948 0.311 0.112 Uiso 1 calc R . .
H50C H 0.3993 -0.0245 0.2983 0.112 Uiso 1 calc R . .
C51 C 0.424(2) 0.069(4) 0.2298(17) 0.112(18) Uiso 1 d . . .
H51A H 0.4119 0.0915 0.198 0.168 Uiso 1 calc R . .
H51B H 0.4376 -0.0067 0.2323 0.168 Uiso 1 calc R . .
H51C H 0.4576 0.1144 0.2481 0.168 Uiso 1 calc R . .
C52 C 0.357(2) 0.215(4) 0.2392(17) 0.109(17) Uiso 1 d . . .
H52A H 0.3229 0.2298 0.2505 0.163 Uiso 1 calc R . .
H52B H 0.3454 0.235 0.2071 0.163 Uiso 1 calc R . .
H52C H 0.3928 0.2574 0.2567 0.163 Uiso 1 calc R . .
C56 C 0.448(3) 0.025(5) 0.055(2) 0.16(2) Uiso 1 d . . .
H56A H 0.4634 -0.0056 0.0853 0.237 Uiso 1 calc R . .
H56B H 0.4221 0.0876 0.0547 0.237 Uiso 1 calc R . .
H56C H 0.4822 0.0466 0.0447 0.237 Uiso 1 calc R . .
C57 C 0.0038(11) -0.398(2) 0.1161(10) 0.028(7) Uiso 1 d . . .
H57A H 0.0477 -0.4118 0.1323 0.034 Uiso 1 calc R . .
H57B H -0.0118 -0.4571 0.0941 0.034 Uiso 1 calc R . .
C58 C -0.0020(19) -0.294(4) 0.0908(16) 0.082(13) Uiso 1 d . . .
C59 C 0.0503(13) -0.121(3) 0.0860(12) 0.049(9) Uiso 1 d . . .
H59A H 0.0115 -0.0823 0.0828 0.058 Uiso 1 calc R . .
H59B H 0.0559 -0.1254 0.0559 0.058 Uiso 1 calc R . .
C60 C 0.1033(14) -0.064(3) 0.1194(14) 0.064(11) Uiso 1 d . . .
H60A H 0.1053 0.0114 0.1098 0.077 Uiso 1 calc R . .
H60B H 0.098 -0.0637 0.1497 0.077 Uiso 1 calc R . .
C61 C 0.1371(13) -0.507(3) 0.0393(12) 0.049(9) Uiso 1 d . . .
H61A H 0.1307 -0.5762 0.0532 0.058 Uiso 1 calc R . .
H61B H 0.1535 -0.5242 0.0143 0.058 Uiso 1 calc R . .
C62 C 0.0786(14) -0.451(3) 0.0208(13) 0.058(10) Uiso 1 d . . .
H62A H 0.0513 -0.4929 -0.0049 0.069 Uiso 1 calc R . .
H62B H 0.0587 -0.4457 0.0445 0.069 Uiso 1 calc R . .
C63 C 0.0452(18) -0.308(3) -0.0235(15) 0.068(12) Uiso 1 d . . .
C64 C 0.0516(15) -0.186(3) -0.0346(12) 0.053(10) Uiso 1 d . . .
H64A H 0.0928 -0.162 -0.0156 0.064 Uiso 1 calc R . .
H64B H 0.0216 -0.1449 -0.0245 0.064 Uiso 1 calc R . .
C65 C 0.1483(14) -0.468(3) 0.2763(13) 0.062(11) Uiso 1 d . . .
H65A H 0.1646 -0.5393 0.2881 0.094 Uiso 1 calc R . .
H65B H 0.161 -0.4149 0.3009 0.094 Uiso 1 calc R . .
H65C H 0.1642 -0.4471 0.2519 0.094 Uiso 1 calc R . .
C66 C 0.204(2) 0.268(4) 0.3375(18) 0.118(18) Uiso 1 d . . .
H66A H 0.2378 0.3062 0.3603 0.177 Uiso 1 calc R . .
H66B H 0.1803 0.2276 0.3527 0.177 Uiso 1 calc R . .
H66C H 0.178 0.3212 0.3168 0.177 Uiso 1 calc R . .
C67 C 0.075(2) 0.308(4) 0.1789(18) 0.125(19) Uiso 1 d . . .
H67A H 0.0766 0.3772 0.1642 0.188 Uiso 1 calc R . .
H67B H 0.0527 0.3178 0.2009 0.188 Uiso 1 calc R . .
H67C H 0.0527 0.2553 0.1559 0.188 Uiso 1 calc R . .
C68 C 0.405(2) -0.675(4) -0.0858(17) 0.104(16) Uiso 1 d . . .
H68A H 0.4473 -0.7016 -0.0792 0.156 Uiso 1 calc R . .
H68B H 0.3904 -0.6471 -0.117 0.156 Uiso 1 calc R . .
H68C H 0.3789 -0.7345 -0.0828 0.156 Uiso 1 calc R . .
C69 C 0.2451(18) -0.711(4) 0.0052(15) 0.089(14) Uiso 1 d . . .
H69A H 0.2473 -0.7791 0.0219 0.134 Uiso 1 calc R . .
H69B H 0.2024 -0.6961 -0.0126 0.134 Uiso 1 calc R . .
H69C H 0.2613 -0.6523 0.0267 0.134 Uiso 1 calc R . .
C70 C 0.1984(10) 0.008(2) -0.0753(9) 0.017(7) Uiso 1 d . . .
H70A H 0.2127 0.0822 -0.0678 0.025 Uiso 1 calc R . .
H70B H 0.2286 -0.0324 -0.0849 0.025 Uiso 1 calc R . .
H70C H 0.193 -0.0267 -0.0486 0.025 Uiso 1 calc R . .
C71 C 0.3908(14) 0.776(3) 0.1437(13) 0.062(11) Uiso 1 d . . .
H10A H 0.3765 0.7325 0.1154 0.074 Uiso 1 calc R . .
H10B H 0.3741 0.8495 0.1369 0.074 Uiso 1 calc R . .
N1 N 0.0506(11) -0.230(2) 0.1061(10) 0.049(8) Uiso 1 d . . .
N2 N 0.0870(12) -0.346(2) 0.0057(11) 0.054(8) Uiso 1 d . . .
O5 O -0.0523(12) -0.265(2) 0.0640(10) 0.086(9) Uiso 1 d . . .
O6 O 0.0006(12) -0.356(2) -0.0507(10) 0.084(9) Uiso 1 d . . .
O7 O 0.0817(13) 0.112(3) 0.0137(11) 0.104(10) Uiso 1 d . . .
S8 S 0.2347(5) 0.1802(11) 0.3068(6) 0.116(6) Uani 1 d . . .
S16 S 0.4040(5) -0.5697(15) -0.0469(5) 0.128(6) Uani 1 d . . .
Cl1 Cl 0.4683(7) 0.7796(15) 0.1632(6) 0.151(6) Uiso 1 d . . .
Cl2 Cl 0.3649(8) 0.7153(16) 0.1866(7) 0.166(7) Uiso 1 d . . .
C1 C 0.0480(15) -0.338(3) 0.2372(13) 0.056(10) Uiso 1 d . . .
C2 C 0.0050(13) -0.301(3) 0.2002(12) 0.040(9) Uiso 1 d . . .
C3 C 0.0560(10) -0.128(2) 0.2381(9) 0.014(6) Uiso 1 d . . .
C4 C 0.0855(13) -0.028(3) 0.2483(13) 0.048(9) Uiso 1 d . . .
C7 C 0.1088(18) -0.194(4) -0.0998(16) 0.084(14) Uiso 1 d . . .
C8 C 0.1557(17) -0.139(4) -0.1040(15) 0.075(12) Uiso 1 d . . .
C9 C 0.1920(14) -0.341(3) -0.1026(12) 0.049(9) Uiso 1 d . . .
C10 C 0.2293(13) -0.424(3) -0.0941(12) 0.044(9) Uiso 1 d . . .
C11 C 0.2802(15) -0.605(3) -0.0582(14) 0.063(11) Uiso 1 d . . .
C12 C 0.3241(15) -0.538(3) -0.0657(14) 0.063(11) Uiso 1 d . . .
C13 C 0.2342(13) -0.559(3) 0.1584(11) 0.043(9) Uiso 1 d . . .
H13A H 0.1895 -0.569 0.1439 0.052 Uiso 1 calc R . .
H13B H 0.2504 -0.6264 0.1752 0.052 Uiso 1 calc R . .
C14 C 0.2636(13) -0.545(3) 0.1200(12) 0.042(9) Uiso 1 d . . .
C15 C 0.3267(16) -0.579(3) 0.1330(15) 0.072(12) Uiso 1 d . . .
H15 H 0.3445 -0.6201 0.1598 0.086 Uiso 1 calc R . .
C16 C 0.3615(14) -0.550(3) 0.1045(13) 0.048(9) Uiso 1 d . . .
C17 C 0.3346(17) -0.478(3) 0.0684(15) 0.076(13) Uiso 1 d . . .
H17 H 0.3591 -0.452 0.0513 0.091 Uiso 1 calc R . .
C18 C 0.2733(12) -0.441(3) 0.0561(12) 0.038(8) Uiso 1 d . . .
C19 C 0.2434(13) -0.464(3) 0.0859(12) 0.038(8) Uiso 1 d . . .
C20 C 0.2541(12) -0.355(3) 0.0177(11) 0.038(8) Uiso 1 d . . .
H20A H 0.2689 -0.379 -0.0072 0.045 Uiso 1 calc R . .
H20B H 0.2088 -0.3535 0.0055 0.045 Uiso 1 calc R . .
C21 C 0.2766(12) -0.238(3) 0.0303(11) 0.036(8) Uiso 1 d . . .
C22 C 0.2478(11) -0.182(2) 0.0495(10) 0.026(7) Uiso 1 d . . .
C23 C 0.2658(12) -0.076(3) 0.0619(12) 0.040(9) Uiso 1 d . . .
C24 C 0.3205(14) -0.033(3) 0.0527(13) 0.060(11) Uiso 1 d . . .
H24 H 0.3355 0.0376 0.0618 0.072 Uiso 1 calc R . .
C25 C 0.3494(12) -0.104(3) 0.0295(11) 0.035(8) Uiso 1 d . . .
C26 C 0.3283(13) -0.211(3) 0.0231(11) 0.042(9) Uiso 1 d . . .
H26 H 0.351 -0.2648 0.0135 0.051 Uiso 1 calc R . .
C27 C 0.2324(14) 0.009(3) 0.0837(12) 0.053(10) Uiso 1 d . . .
H27A H 0.2438 0.0831 0.0778 0.063 Uiso 1 calc R . .
H27B H 0.1875 0.0013 0.0698 0.063 Uiso 1 calc R . .
C28 C 0.2501(12) -0.010(3) 0.1331(12) 0.036(8) Uiso 1 d . . .
C29 C 0.2995(15) 0.044(3) 0.1636(15) 0.063(11) Uiso 1 d . . .
H29 H 0.3209 0.0962 0.1524 0.076 Uiso 1 calc R . .
C30 C 0.3175(15) 0.024(3) 0.2077(15) 0.060(11) Uiso 1 d . . .
C31 C 0.2835(14) -0.056(3) 0.2265(13) 0.053(10) Uiso 1 d . . .
H31 H 0.2979 -0.0753 0.2578 0.064 Uiso 1 calc R . .
C32 C 0.2288(15) -0.103(3) 0.1964(15) 0.060(11) Uiso 1 d . . .
C33 C 0.2124(13) -0.076(3) 0.1512(13) 0.042(9) Uiso 1 d . . .
C34 C 0.1965(17) -0.182(3) 0.2145(15) 0.074(12) Uiso 1 d . . .
H34A H 0.1536 -0.1857 0.1939 0.089 Uiso 1 calc R . .
H34B H 0.1955 -0.1561 0.2443 0.089 Uiso 1 calc R . .
C35 C 0.2222(16) -0.297(3) 0.2209(15) 0.068(12) Uiso 1 d . . .
C36 C 0.2718(16) -0.308(3) 0.2573(14) 0.070(12) Uiso 1 d . . .
H36 H 0.2869 -0.2483 0.2767 0.084 Uiso 1 calc R . .
C37 C 0.3064(14) -0.424(3) 0.2687(13) 0.051(10) Uiso 1 d . . .
C38 C 0.2906(14) -0.490(3) 0.2339(13) 0.056(10) Uiso 1 d . . .
H38 H 0.3125 -0.5564 0.2377 0.067 Uiso 1 calc R . .
C39 C 0.2435(14) -0.474(3) 0.1902(13) 0.050(10) Uiso 1 d . . .
C40 C 0.2145(12) -0.378(3) 0.1877(11) 0.034(8) Uiso 1 d . . .
C41 C 0.428(2) -0.610(4) 0.1189(19) 0.102(16) Uiso 1 d . . .
C42 C 0.418(2) -0.715(4) 0.0994(18) 0.117(18) Uiso 1 d . . .
H42A H 0.3987 -0.7085 0.0664 0.176 Uiso 1 calc R . .
H42B H 0.3902 -0.7546 0.112 0.176 Uiso 1 calc R . .
H42C H 0.4566 -0.753 0.1064 0.176 Uiso 1 calc R . .
C43 C 0.465(2) -0.526(4) 0.0965(18) 0.125(19) Uiso 1 d . . .
H43A H 0.4691 -0.456 0.1119 0.187 Uiso 1 calc R . .
H43B H 0.4423 -0.5166 0.0641 0.187 Uiso 1 calc R . .
H43C H 0.5057 -0.555 0.1 0.187 Uiso 1 calc R . .
C45 C 0.3624(14) -0.437(3) 0.3140(13) 0.053(10) Uiso 1 d . . .
C49 C 0.3750(12) 0.078(3) 0.2453(11) 0.033(8) Uiso 1 d . . .
C53 C 0.4072(15) -0.066(3) 0.0199(14) 0.063(11) Uiso 1 d . . .
C54 C 0.442(2) -0.167(5) 0.014(2) 0.14(2) Uiso 1 d . . .
H54A H 0.461 -0.2022 0.0431 0.217 Uiso 1 calc R . .
H54B H 0.4742 -0.146 0.0009 0.217 Uiso 1 calc R . .
H54C H 0.4139 -0.2173 -0.0072 0.217 Uiso 1 calc R . .
C55 C 0.3855(17) -0.013(4) -0.0227(15) 0.083(13) Uiso 1 d . . .
H55A H 0.4203 0.0159 -0.0305 0.125 Uiso 1 calc R . .
H55B H 0.3583 0.0462 -0.0209 0.125 Uiso 1 calc R . .
H55C H 0.363 -0.0645 -0.0461 0.125 Uiso 1 calc R . .
O1 O 0.1586(8) -0.1197(17) 0.1217(8) 0.042(6) Uiso 1 d . . .
O2 O 0.1906(8) -0.2119(18) 0.0548(8) 0.049(6) Uiso 1 d . . .
H2 H 0.1782 -0.1617 0.0677 0.073 Uiso 1 calc R . .
O3 O 0.1811(10) -0.442(2) 0.0732(9) 0.062(7) Uiso 1 d . . .
O4 O 0.1668(8) -0.3507(17) 0.1503(7) 0.043(6) Uiso 1 d . . .
H4 H 0.1588 -0.4024 0.1318 0.064 Uiso 1 calc R . .
S1 S 0.0809(4) -0.2364(9) 0.2776(4) 0.057(3) Uani 1 d . . .
S2 S -0.0081(4) -0.1695(9) 0.1918(4) 0.066(4) Uani 1 d . . .
S3 S 0.0583(5) 0.0766(10) 0.2092(4) 0.076(4) Uani 1 d . . .
S4 S 0.1456(4) -0.0048(8) 0.2932(4) 0.063(3) Uani 1 d . . .
S5 S -0.0371(4) -0.3990(10) 0.1569(4) 0.070(4) Uani 1 d . . .
S6 S 0.0696(5) -0.4741(10) 0.2554(5) 0.087(4) Uani 1 d . . .
S7 S 0.1430(7) 0.2650(12) 0.2049(7) 0.147(8) Uani 1 d . . .
S9 S 0.1161(4) -0.3374(7) -0.1026(4) 0.055(3) Uani 1 d . . .
S10 S 0.2183(5) -0.2060(8) -0.1120(4) 0.066(3) Uani 1 d . . .
S11 S 0.2047(4) -0.5487(7) -0.0833(4) 0.057(3) Uani 1 d . . .
S12 S 0.3039(4) -0.4161(8) -0.0962(4) 0.068(4) Uani 1 d . . .
S13 S 0.2907(5) -0.7234(10) -0.0331(6) 0.112(6) Uani 1 d . . .
S14 S 0.0417(7) -0.1473(9) -0.0915(6) 0.103(5) Uani 1 d . . .
S15 S 0.1466(8) 0.0089(12) -0.1081(8) 0.173(9) Uani 1 d . . .

loop_
_atom_site_aniso_label
_atom_site_aniso_U_11
_atom_site_aniso_U_22
_atom_site_aniso_U_33
_atom_site_aniso_U_23
_atom_site_aniso_U_13
_atom_site_aniso_U_12
S8 0.060(7) 0.089(10) 0.191(17) 0.023(11) 0.028(8) -0.012(6)
S16 0.046(6) 0.204(18) 0.141(14) 0.013(13) 0.040(7) 0.023(8)
S1 0.061(6) 0.067(8) 0.045(8) 0.006(7) 0.020(5) -0.003(5)
S2 0.049(5) 0.072(8) 0.081(10) -0.009(7) 0.026(5) 0.027(5)
S3 0.082(7) 0.071(9) 0.086(11) 0.018(8) 0.041(7) 0.033(6)
S4 0.064(6) 0.057(7) 0.091(10) 0.003(7) 0.054(6) 0.000(5)
S5 0.049(5) 0.096(9) 0.079(9) -0.019(8) 0.039(6) -0.029(6)
S6 0.066(6) 0.065(8) 0.128(13) 0.034(9) 0.028(7) -0.019(6)
S7 0.124(11) 0.083(11) 0.27(2) 0.074(14) 0.111(14) 0.015(9)
S9 0.076(6) 0.020(6) 0.068(9) 0.003(6) 0.023(5) 0.008(4)
S10 0.103(8) 0.037(7) 0.070(10) 0.017(7) 0.045(7) -0.009(6)
S11 0.043(5) 0.016(6) 0.110(10) -0.005(6) 0.022(5) -0.010(4)
S12 0.068(6) 0.050(7) 0.099(11) 0.010(7) 0.043(6) -0.001(5)
S13 0.080(7) 0.065(9) 0.203(17) 0.097(10) 0.063(9) 0.049(6)
S14 0.167(12) 0.031(7) 0.152(15) 0.004(9) 0.108(11) 0.028(7)
S15 0.139(14) 0.059(10) 0.30(3) -0.003(14) 0.045(15) 0.000(9)

loop_
_atom_type_symbol
_atom_type_description
_atom_type_scat_dispersion_real
_atom_type_scat_dispersion_imag
_atom_type_scat_source
C C 0.0033 0.0016 'International Tables Vol C Tables 4.2.6.8 and 6.1.1.4'
H H 0 0 'International Tables Vol C Tables 4.2.6.8 and 6.1.1.4'
N N 0.0061 0.0033 'International Tables Vol C Tables 4.2.6.8 and 6.1.1.4'
O O 0.0106 0.006 'International Tables Vol C Tables 4.2.6.8 and 6.1.1.4'
S S 0.1246 0.1234 'International Tables Vol C Tables 4.2.6.8 and 6.1.1.4'
Cl Cl 0.1484 0.1585 'International Tables Vol C Tables 4.2.6.8 and 6.1.1.4'

loop_
_geom_angle_atom_site_label_1
_geom_angle_atom_site_label_2
_geom_angle_atom_site_label_3
_geom_angle
_geom_angle_site_symmetry_1
_geom_angle_site_symmetry_3
_geom_angle_publ_flag
C6 C5 S4 113(4) . . ?
C6 C5 S8 128(4) . . ?
S4 C5 S8 117(3) . . ?
C5 C6 S3 125(4) . . ?
C5 C6 S7 123(4) . . ?
S3 C6 S7 112(2) . . ?
C58 C57 S5 114(2) . . ?
O5 C58 N1 125(4) . . ?
O5 C58 C57 121(4) . . ?
N1 C58 C57 113(3) . . ?
N1 C59 C60 104(3) . . ?
O1 C60 C59 109(3) . . ?
O3 C61 C62 111(3) . . ?
N2 C62 C61 111(3) . . ?
N2 C63 O6 128(4) . . ?
N2 C63 C64 116(4) . . ?
O6 C63 C64 115(4) . . ?
C63 C64 S14 119(3) . . ?
Cl1 C71 Cl2 108(2) . . ?
C58 N1 C59 119(3) . . ?
C63 N2 C62 117(3) . . ?
C66 S8 C5 103(2) . . ?
C68 S16 C12 100(2) . . ?
C2 C1 S1 113(3) . . ?
C2 C1 S6 131(3) . . ?
S1 C1 S6 116(2) . . ?
C1 C2 S2 121(3) . . ?
C1 C2 S5 118(3) . . ?
S2 C2 S5 120(2) . . ?
C4 C3 S2 131(2) . . ?
C4 C3 S1 119(2) . . ?
S2 C3 S1 109.8(14) . . ?
C3 C4 S4 124(3) . . ?
C3 C4 S3 117(2) . . ?
S4 C4 S3 119(2) . . ?
C8 C7 S14 130(4) . . ?
C8 C7 S9 114(3) . . ?
S14 C7 S9 116(2) . . ?
C7 C8 S10 120(4) . . ?
C7 C8 S15 116(3) . . ?
S10 C8 S15 123(2) . . ?
C10 C9 S9 128(3) . . ?
C10 C9 S10 121(2) . . ?
S9 C9 S10 111.0(19) . . ?
C9 C10 S11 120(2) . . ?
C9 C10 S12 123(3) . . ?
S11 C10 S12 117.0(19) . . ?
C12 C11 S13 128(3) . . ?
C12 C11 S11 111(3) . . ?
S13 C11 S11 122(2) . . ?
C11 C12 S12 122(3) . . ?
C11 C12 S16 123(3) . . ?
S12 C12 S16 115(2) . . ?
C39 C13 C14 117(3) . . ?
C19 C14 C15 118(3) . . ?
C19 C14 C13 122(3) . . ?
C15 C14 C13 114(3) . . ?
C16 C15 C14 118(4) . . ?
C17 C16 C15 118(3) . . ?
C17 C16 C41 130(3) . . ?
C15 C16 C41 113(4) . . ?
C16 C17 C18 124(4) . . ?
C19 C18 C17 116(3) . . ?
C19 C18 C20 126(3) . . ?
C17 C18 C20 116(3) . . ?
C18 C19 O3 118(3) . . ?
C18 C19 C14 123(3) . . ?
O3 C19 C14 114(3) . . ?
C21 C20 C18 117(3) . . ?
C22 C21 C26 126(3) . . ?
C22 C21 C20 117(3) . . ?
C26 C21 C20 116(3) . . ?
C21 C22 C23 120(3) . . ?
C21 C22 O2 124(3) . . ?
C23 C22 O2 115(2) . . ?
C22 C23 C24 119(3) . . ?
C22 C23 C27 127(3) . . ?
C24 C23 C27 114(3) . . ?
C25 C24 C23 116(3) . . ?
C26 C25 C24 117(3) . . ?
C26 C25 C53 123(3) . . ?
C24 C25 C53 119(3) . . ?
C21 C26 C25 120(3) . . ?
C28 C27 C23 109(3) . . ?
C29 C28 C33 118(4) . . ?
C29 C28 C27 122(3) . . ?
C33 C28 C27 120(3) . . ?
C30 C29 C28 122(4) . . ?
C29 C30 C31 120(4) . . ?
C29 C30 C49 126(3) . . ?
C31 C30 C49 114(3) . . ?
C32 C31 C30 119(4) . . ?
C33 C32 C31 117(3) . . ?
C33 C32 C34 124(4) . . ?
C31 C32 C34 119(4) . . ?
C32 C33 O1 118(3) . . ?
C32 C33 C28 123(3) . . ?
O1 C33 C28 119(3) . . ?
C32 C34 C35 117(3) . . ?
C36 C35 C40 115(4) . . ?
C36 C35 C34 113(4) . . ?
C40 C35 C34 128(4) . . ?
C35 C36 C37 120(4) . . ?
C38 C37 C45 127(3) . . ?
C38 C37 C36 113(3) . . ?
C45 C37 C36 119(3) . . ?
C37 C38 C39 128(4) . . ?
C40 C39 C13 131(3) . . ?
C40 C39 C38 112(3) . . ?
C13 C39 C38 117(3) . . ?
C39 C40 O4 121(3) . . ?
C39 C40 C35 130(3) . . ?
O4 C40 C35 109(3) . . ?
C42 C41 C44 116(5) . . ?
C42 C41 C43 116(5) . . ?
C44 C41 C43 106(4) . . ?
C42 C41 C16 107(4) . . ?
C44 C41 C16 111(4) . . ?
C43 C41 C16 100(4) . . ?
C48 C45 C47 104(4) . . ?
C48 C45 C46 115(4) . . ?
C47 C45 C46 109(4) . . ?
C48 C45 C37 114(4) . . ?
C47 C45 C37 112(3) . . ?
C46 C45 C37 102(3) . . ?
C51 C49 C50 113(3) . . ?
C51 C49 C30 107(3) . . ?
C50 C49 C30 122(3) . . ?
C51 C49 C52 104(3) . . ?
C50 C49 C52 107(3) . . ?
C30 C49 C52 102(3) . . ?
C55 C53 C25 105(3) . . ?
C55 C53 C54 107(4) . . ?
C25 C53 C54 108(3) . . ?
C55 C53 C56 105(4) . . ?
C25 C53 C56 116(3) . . ?
C54 C53 C56 116(4) . . ?
C33 O1 C60 116(3) . . ?
C19 O3 C61 121(2) . . ?
C1 S1 C3 94.6(16) . . ?
C2 S2 C3 95.4(15) . . ?
C4 S3 C6 85.9(18) . . ?
C4 S4 C5 95(2) . . ?
C57 S5 C2 103.6(14) . . ?
C65 S6 C1 103.3(17) . . ?
C67 S7 C6 105(2) . . ?
C9 S9 C7 97.9(18) . . ?
C8 S10 C9 94.6(18) . . ?
C10 S11 C11 95.5(16) . . ?
C10 S12 C12 91.2(16) . . ?
C11 S13 C69 102(2) . . ?
C7 S14 C64 103(2) . . ?
C70 S15 C8 83(2) . . ?

loop_
_geom_bond_atom_site_label_1
_geom_bond_atom_site_label_2
_geom_bond_distance
_geom_bond_site_symmetry_2
_geom_bond_publ_flag
C5 C6 1.18(5) . ?
C5 S4 1.75(5) . ?
C5 S8 1.79(5) . ?
C6 S3 1.82(4) . ?
C6 S7 1.89(4) . ?
C44 C41 1.46(6) . ?
C46 C45 1.50(6) . ?
C47 C45 1.46(5) . ?
C48 C45 1.41(5) . ?
C50 C49 1.46(4) . ?
C51 C49 1.37(5) . ?
C52 C49 1.74(5) . ?
C56 C53 1.63(6) . ?
C57 C58 1.49(5) . ?
C57 S5 1.81(3) . ?
C58 O5 1.25(4) . ?
C58 N1 1.40(5) . ?
C59 N1 1.49(4) . ?
C59 C60 1.49(4) . ?
C60 O1 1.43(4) . ?
C61 O3 1.45(4) . ?
C61 C62 1.46(4) . ?
C62 N2 1.42(4) . ?
C63 N2 1.19(4) . ?
C63 O6 1.25(4) . ?
C63 C64 1.57(5) . ?
C64 S14 1.78(4) . ?
C65 S6 1.72(3) . ?
C66 S8 1.74(5) . ?
C67 S7 1.62(5) . ?
C68 S16 1.79(5) . ?
C69 S13 1.83(4) . ?
C70 S15 1.30(3) . ?
C71 Cl1 1.69(3) . ?
C71 Cl2 1.79(4) . ?
S16 C12 1.79(3) . ?
C1 C2 1.34(4) . ?
C1 S1 1.77(4) . ?
C1 S6 1.79(4) . ?
C2 S2 1.66(3) . ?
C2 S5 1.84(3) . ?
C3 C4 1.40(4) . ?
C3 S2 1.77(3) . ?
C3 S1 1.78(3) . ?
C4 S4 1.64(4) . ?
C4 S3 1.75(4) . ?
C7 C8 1.33(5) . ?
C7 S14 1.75(4) . ?
C7 S9 1.79(5) . ?
C8 S10 1.76(4) . ?
C8 S15 1.84(5) . ?
C9 C10 1.32(4) . ?
C9 S9 1.75(3) . ?
C9 S10 1.84(4) . ?
C10 S11 1.71(3) . ?
C10 S12 1.75(3) . ?
C11 C12 1.39(5) . ?
C11 S13 1.64(4) . ?
C11 S11 1.80(4) . ?
C12 S12 1.76(4) . ?
C13 C39 1.41(4) . ?
C13 C14 1.57(4) . ?
C14 C19 1.42(4) . ?
C14 C15 1.44(4) . ?
C15 C16 1.42(5) . ?
C16 C17 1.41(5) . ?
C16 C41 1.63(5) . ?
C17 C18 1.42(4) . ?
C18 C19 1.35(4) . ?
C18 C20 1.56(4) . ?
C19 O3 1.39(3) . ?
C20 C21 1.54(4) . ?
C21 C22 1.24(4) . ?
C21 C26 1.33(4) . ?
C22 C23 1.39(4) . ?
C22 O2 1.43(3) . ?
C23 C24 1.48(4) . ?
C23 C27 1.58(4) . ?
C24 C25 1.43(4) . ?
C25 C26 1.41(4) . ?
C25 C53 1.53(4) . ?
C27 C28 1.47(4) . ?
C28 C29 1.39(5) . ?
C28 C33 1.44(4) . ?
C29 C30 1.32(5) . ?
C30 C31 1.50(5) . ?
C30 C49 1.60(5) . ?
C31 C32 1.43(5) . ?
C32 C33 1.38(5) . ?
C32 C34 1.45(5) . ?
C33 O1 1.40(4) . ?
C34 C35 1.53(5) . ?
C35 C36 1.33(5) . ?
C35 C40 1.41(5) . ?
C36 C37 1.63(5) . ?
C37 C38 1.31(4) . ?
C37 C45 1.58(5) . ?
C38 C39 1.45(5) . ?
C39 C40 1.36(4) . ?
C40 O4 1.36(3) . ?
C41 C42 1.42(6) . ?
C41 C43 1.64(6) . ?
C53 C55 1.42(5) . ?
C53 C54 1.53(6) . ?

loop_
_cod_related_entry_id
_cod_related_entry_database
_cod_related_entry_code
1 ChemSpider 30652837
